data_4089169
loop_
_publ_author_name
'Valyaev, Dmitry A.'
'Wei, Duo'
'Elangovan, Saravanakumar'
'Cavailles, Matthieu'
'Dorcet, Vincent'
'Sortais, Jean-Baptiste'
'Darcel, Christophe'
'Lugan, No\"el'

_publ_section_title
;
 Half-Sandwich Manganese Complexes Bearing Cp Tethered N-Heterocyclic
 Carbene Ligands: Synthesis and Mechanistic Insights into the Catalytic
 Ketone Hydrosilylation
;
_journal_issue 24
_journal_name_full Organometallics
_journal_page_first 4090
_journal_paper_doi 10.1021/acs.organomet.6b00785
_journal_volume 35
_journal_year 2016
_chemical_formula_moiety 'C20 H19 Mn N2 O2'
_chemical_formula_sum 'C20 H19 Mn N2 O2'
_chemical_formula_weight 374.31
_space_group_IT_number 14
_space_group_name_Hall '-P 2ybc'
_space_group_name_H-M_alt 'P 1 21/c 1'
_symmetry_cell_setting monoclinic
_symmetry_Int_Tables_number 14
_symmetry_space_group_name_Hall '-P 2ybc'
_symmetry_space_group_name_H-M 'P 1 21/c 1'
_atom_sites_solution_hydrogens geom
_audit_creation_date 2016-07-28T11:26:33-00:00
_audit_creation_method 'WinGX routine CIF_UPDATE'
_cell_angle_alpha 90
_cell_angle_beta 94.524(2)
_cell_angle_gamma 90
_cell_formula_units_Z 8
_cell_length_a 9.2449(5)
_cell_length_b 15.1840(9)
_cell_length_c 24.8996(15)
_cell_measurement_reflns_used 9999
_cell_measurement_temperature 173(2)
_cell_measurement_theta_max 36.29
_cell_measurement_theta_min 1.65
_cell_measurement_wavelength 0.71073
_cell_volume 3484.4(3)
_computing_structure_refinement 'SHELXL-2013 (Sheldrick, 2013)'
_diffrn_ambient_temperature 173(2)
_diffrn_measured_fraction_theta_full 0.998
_diffrn_measured_fraction_theta_max 0.998
_diffrn_measurement_device_type 'Bruker APEX II'
_diffrn_measurement_method 'phi and omega scans'
_diffrn_radiation_monochromator graphite
_diffrn_radiation_probe x-ray
_diffrn_radiation_source 'Incoatec I\mS Microsource '
_diffrn_radiation_type MoK\a
_diffrn_radiation_wavelength 0.71073
_diffrn_reflns_av_R_equivalents 0.0226
_diffrn_reflns_Laue_measured_fraction_full 0.998
_diffrn_reflns_Laue_measured_fraction_max 0.998
_diffrn_reflns_limit_h_max 11
_diffrn_reflns_limit_h_min -11
_diffrn_reflns_limit_k_max 18
_diffrn_reflns_limit_k_min -15
_diffrn_reflns_limit_l_max 31
_diffrn_reflns_limit_l_min -31
_diffrn_reflns_number 72378
_diffrn_reflns_point_group_measured_fraction_full 0.998
_diffrn_reflns_point_group_measured_fraction_max 0.998
_diffrn_reflns_theta_full 25.242
_diffrn_reflns_theta_max 26.37
_diffrn_reflns_theta_min 2.585
_diffrn_standards_decay_% 0
_diffrn_standards_interval_count 0
_diffrn_standards_number 0
_exptl_absorpt_coefficient_mu 0.773
_exptl_absorpt_correction_T_max 0.7468
_exptl_absorpt_correction_T_min 0.6962
_exptl_absorpt_correction_type multi-scan
_exptl_absorpt_process_details
;
'SADABS, Sheldrick, Bruker, 2000'
;
_exptl_crystal_colour yellow
_exptl_crystal_density_diffrn 1.427
_exptl_crystal_description cube
_exptl_crystal_F_000 1552
_exptl_crystal_size_max 0.12
_exptl_crystal_size_mid 0.12
_exptl_crystal_size_min 0.12
_refine_diff_density_max 0.292
_refine_diff_density_min -0.246
_refine_diff_density_rms 0.045
_refine_ls_extinction_method none
_refine_ls_goodness_of_fit_ref 1.041
_refine_ls_hydrogen_treatment constr
_refine_ls_matrix_type full
_refine_ls_number_parameters 457
_refine_ls_number_reflns 7113
_refine_ls_number_restraints 0
_refine_ls_restrained_S_all 1.041
_refine_ls_R_factor_all 0.0292
_refine_ls_R_factor_gt 0.0262
_refine_ls_shift/su_max 0.001
_refine_ls_shift/su_mean 0
_refine_ls_structure_factor_coef Fsqd
_refine_ls_weighting_details 'w=1/[\s^2^(Fo^2^)+(0.0336P)^2^+2.2348P] where P=(Fo^2^+2Fc^2^)/3'
_refine_ls_weighting_scheme calc
_refine_ls_wR_factor_gt 0.0709
_refine_ls_wR_factor_ref 0.0732
_reflns_number_gt 6553
_reflns_number_total 7113
_reflns_threshold_expression 'I > 2\s(I)'
_cod_data_source_file om6b00785_si_002.cif
_cod_data_source_block 2a
_cod_original_sg_symbol_H-M 'P 21/c'
_cod_database_code 4089169

loop_
_symmetry_equiv_pos_as_xyz
'x, y, z'
'-x, y+1/2, -z+1/2'
'-x, -y, -z'
'x, -y-1/2, z-1/2'

loop_
_atom_site_label
_atom_site_type_symbol
_atom_site_fract_x
_atom_site_fract_y
_atom_site_fract_z
_atom_site_U_iso_or_equiv
_atom_site_adp_type
_atom_site_occupancy
_atom_site_site_symmetry_order
_atom_site_calc_flag
_atom_site_refinement_flags_posn
_atom_site_refinement_flags_adp
C1A C 0.34321(17) 0.38171(11) 0.34253(6) 0.0289(3) Uani 1 1 d . .
C1B C 0.05609(16) 0.30047(10) 0.51577(6) 0.0245(3) Uani 1 1 d . .
C2A C 0.45692(16) 0.23329(11) 0.37256(6) 0.0258(3) Uani 1 1 d . .
C2B C 0.17972(17) 0.15494(10) 0.54055(6) 0.0245(3) Uani 1 1 d . .
C3A C 0.65079(15) 0.36734(9) 0.35357(6) 0.0195(3) Uani 1 1 d . .
C3B C -0.12672(16) 0.16295(9) 0.53816(6) 0.0202(3) Uani 1 1 d . .
C5A C 0.88135(17) 0.41833(11) 0.34820(7) 0.0288(3) Uani 1 1 d . .
H5A H 0.9698 0.4455 0.3577 0.035 Uiso 1 1 calc R U
C5B C -0.35177(18) 0.10744(13) 0.54921(8) 0.0370(4) Uani 1 1 d . .
H5B H -0.4410 0.0801 0.5416 0.044 Uiso 1 1 calc R U
C4A C 0.84226(17) 0.37730(11) 0.30161(7) 0.0302(3) Uani 1 1 d . .
H4A H 0.8985 0.3706 0.2725 0.036 Uiso 1 1 calc R U
C4B C -0.30130(19) 0.14276(13) 0.59630(8) 0.0384(4) Uani 1 1 d . .
H4B H -0.3492 0.1444 0.6278 0.046 Uiso 1 1 calc R U
C11A C 0.61046(17) 0.41428(10) 0.45166(6) 0.0235(3) Uani 1 1 d . .
C11B C -0.10779(17) 0.12427(10) 0.43700(6) 0.0246(3) Uani 1 1 d . .
C12A C 0.58050(19) 0.32954(11) 0.47177(6) 0.0281(3) Uani 1 1 d . .
H12A H 0.6486 0.2863 0.4817 0.034 Uiso 1 1 calc R U
C12B C 0.02470(18) 0.07713(10) 0.44258(6) 0.0266(3) Uani 1 1 d . .
H12B H 0.0369 0.0192 0.4542 0.032 Uiso 1 1 calc R U
C13A C 0.4279(2) 0.32243(12) 0.47396(6) 0.0334(4) Uani 1 1 d . .
H13A H 0.3784 0.2735 0.4854 0.040 Uiso 1 1 calc R U
C13B C 0.13556(19) 0.13440(12) 0.42716(6) 0.0306(4) Uani 1 1 d . .
H13B H 0.2335 0.1205 0.4271 0.037 Uiso 1 1 calc R U
C14A C 0.36482(19) 0.40228(12) 0.45577(6) 0.0326(4) Uani 1 1 d . .
H14A H 0.2662 0.4152 0.4532 0.039 Uiso 1 1 calc R U
C14B C 0.0719(2) 0.21584(12) 0.41191(6) 0.0323(4) Uani 1 1 d . .
H14B H 0.1204 0.2650 0.4001 0.039 Uiso 1 1 calc R U
C15A C 0.47703(17) 0.45992(11) 0.44202(6) 0.0274(3) Uani 1 1 d . .
H15A H 0.4652 0.5171 0.4291 0.033 Uiso 1 1 calc R U
C15B C -0.07954(19) 0.20980(11) 0.41767(6) 0.0282(3) Uani 1 1 d . .
H15B H -0.1477 0.2540 0.4101 0.034 Uiso 1 1 calc R U
C6B C -0.24848(18) 0.09462(11) 0.45740(6) 0.0299(3) Uani 1 1 d . .
H6C H -0.3297 0.1228 0.4371 0.036 Uiso 1 1 calc R U
H6D H -0.2590 0.0313 0.4536 0.036 Uiso 1 1 calc R U
C6A C 0.75377(17) 0.44499(11) 0.43425(6) 0.0263(3) Uani 1 1 d . .
H6A H 0.7588 0.5088 0.4350 0.032 Uiso 1 1 calc R U
H6B H 0.8326 0.4218 0.4582 0.032 Uiso 1 1 calc R U
C21A C 0.61918(16) 0.30097(10) 0.26204(6) 0.0211(3) Uani 1 1 d . .
C21B C -0.08059(16) 0.22281(10) 0.63186(6) 0.0234(3) Uani 1 1 d . .
C22A C 0.63994(16) 0.21058(10) 0.25562(6) 0.0231(3) Uani 1 1 d . .
C22B C 0.01427(17) 0.17563(11) 0.66770(6) 0.0258(3) Uani 1 1 d . .
C23A C 0.55868(17) 0.16868(10) 0.21369(6) 0.0257(3) Uani 1 1 d . .
H23A H 0.5720 0.1087 0.2085 0.031 Uiso 1 1 calc R U
C23B C 0.08818(17) 0.22177(11) 0.70959(6) 0.0283(3) Uani 1 1 d . .
H23B H 0.1528 0.1915 0.7335 0.034 Uiso 1 1 calc R U
C24A C 0.45847(17) 0.21348(11) 0.17942(6) 0.0263(3) Uani 1 1 d . .
C24B C 0.06869(17) 0.31166(11) 0.71699(6) 0.0284(3) Uani 1 1 d . .
C25A C 0.44290(17) 0.30368(11) 0.18662(6) 0.0257(3) Uani 1 1 d . .
H25A H 0.3763 0.3344 0.1638 0.031 Uiso 1 1 calc R U
C25B C -0.03001(18) 0.35550(11) 0.68140(6) 0.0273(3) Uani 1 1 d . .
H25B H -0.0456 0.4154 0.6863 0.033 Uiso 1 1 calc R U
C26A C 0.52430(17) 0.34928(10) 0.22705(6) 0.0238(3) Uani 1 1 d . .
C26B C -0.10618(16) 0.31245(11) 0.63867(6) 0.0250(3) Uani 1 1 d . .
C27A C 0.74489(18) 0.15909(11) 0.29273(7) 0.0311(4) Uani 1 1 d . .
H27A H 0.7049 0.1512 0.3268 0.047 Uiso 1 1 calc R U
H27B H 0.8349 0.1906 0.2979 0.047 Uiso 1 1 calc R U
H27C H 0.7618 0.1026 0.2771 0.047 Uiso 1 1 calc R U
C27B C 0.0357(2) 0.07774(12) 0.66247(7) 0.0388(4) Uani 1 1 d . .
H27D H 0.0883 0.0658 0.6315 0.058 Uiso 1 1 calc R U
H27E H -0.0571 0.0491 0.6583 0.058 Uiso 1 1 calc R U
H27F H 0.0895 0.0559 0.6942 0.058 Uiso 1 1 calc R U
C28A C 0.3699(2) 0.16601(13) 0.13485(7) 0.0368(4) Uani 1 1 d . .
H28D H 0.4079 0.1791 0.1009 0.055 Uiso 1 1 calc R U
H28E H 0.2708 0.1851 0.1340 0.055 Uiso 1 1 calc R U
H28F H 0.3749 0.1037 0.1412 0.055 Uiso 1 1 calc R U
C28B C 0.1514(2) 0.35952(14) 0.76262(7) 0.0429(5) Uani 1 1 d . .
H28A H 0.1312 0.4214 0.7598 0.064 Uiso 1 1 calc R U
H28B H 0.2535 0.3498 0.7608 0.064 Uiso 1 1 calc R U
H28C H 0.1222 0.3378 0.7963 0.064 Uiso 1 1 calc R U
C29A C 0.5119(2) 0.44784(11) 0.23124(7) 0.0368(4) Uani 1 1 d . .
H29A H 0.5902 0.4751 0.2143 0.055 Uiso 1 1 calc R U
H29B H 0.5165 0.4646 0.2685 0.055 Uiso 1 1 calc R U
H29C H 0.4210 0.4667 0.2136 0.055 Uiso 1 1 calc R U
C29B C -0.21480(19) 0.36234(12) 0.60188(7) 0.0344(4) Uani 1 1 d . .
H29D H -0.2291 0.4200 0.6164 0.052 Uiso 1 1 calc R U
H29E H -0.3054 0.3311 0.5989 0.052 Uiso 1 1 calc R U
H29F H -0.1790 0.3677 0.5669 0.052 Uiso 1 1 calc R U
N2A N 0.76436(13) 0.41235(8) 0.37928(5) 0.0219(3) Uani 1 1 d . .
N2B N -0.24467(13) 0.11980(9) 0.51432(5) 0.0248(3) Uani 1 1 d . .
N1A N 0.70114(14) 0.34661(8) 0.30514(5) 0.0221(3) Uani 1 1 d . .
N1B N -0.16406(14) 0.17652(9) 0.58949(5) 0.0257(3) Uani 1 1 d . .
O1A O 0.24802(14) 0.40793(10) 0.31340(5) 0.0470(3) Uani 1 1 d . .
O1B O 0.07107(14) 0.37429(8) 0.52720(5) 0.0379(3) Uani 1 1 d . .
O2A O 0.44202(14) 0.15892(8) 0.36247(5) 0.0383(3) Uani 1 1 d . .
O2B O 0.28134(13) 0.13092(9) 0.56710(5) 0.0383(3) Uani 1 1 d . .
Mn1B Mn 0.03593(2) 0.18965(2) 0.49470(2) 0.01849(6) Uani 1 1 d . .
Mn1A Mn 0.47722(2) 0.34516(2) 0.39220(2) 0.02004(7) Uani 1 1 d . .

loop_
_atom_site_aniso_label
_atom_site_aniso_U_11
_atom_site_aniso_U_22
_atom_site_aniso_U_33
_atom_site_aniso_U_23
_atom_site_aniso_U_13
_atom_site_aniso_U_12
C1A 0.0264(8) 0.0369(9) 0.0235(8) -0.0098(7) 0.0025(6) -0.0001(7)
C1B 0.0224(7) 0.0282(8) 0.0232(7) -0.0006(6) 0.0035(6) -0.0047(6)
C2A 0.0226(7) 0.0329(9) 0.0223(7) -0.0041(6) 0.0048(6) -0.0045(6)
C2B 0.0255(8) 0.0266(8) 0.0216(7) -0.0037(6) 0.0027(6) -0.0026(6)
C3A 0.0218(7) 0.0177(7) 0.0186(7) -0.0009(5) -0.0005(5) -0.0008(5)
C3B 0.0207(7) 0.0189(7) 0.0208(7) 0.0011(5) 0.0001(5) 0.0016(5)
C5A 0.0231(8) 0.0307(8) 0.0324(8) 0.0023(7) 0.0025(6) -0.0090(6)
C5B 0.0233(8) 0.0452(10) 0.0433(10) -0.0038(8) 0.0069(7) -0.0108(7)
C4A 0.0258(8) 0.0357(9) 0.0301(8) 0.0010(7) 0.0094(6) -0.0075(7)
C4B 0.0283(9) 0.0505(11) 0.0384(10) -0.0023(8) 0.0152(7) -0.0099(8)
C11A 0.0298(8) 0.0258(7) 0.0143(6) -0.0067(6) -0.0029(6) -0.0018(6)
C11B 0.0315(8) 0.0243(7) 0.0169(7) -0.0033(6) -0.0044(6) -0.0023(6)
C12A 0.0381(9) 0.0296(8) 0.0158(7) -0.0017(6) -0.0026(6) -0.0016(7)
C12B 0.0358(9) 0.0230(7) 0.0206(7) -0.0045(6) 0.0007(6) 0.0018(6)
C13A 0.0418(10) 0.0415(10) 0.0176(7) -0.0041(7) 0.0076(7) -0.0123(8)
C13B 0.0323(9) 0.0400(9) 0.0203(7) -0.0067(7) 0.0071(6) 0.0000(7)
C14A 0.0303(8) 0.0460(10) 0.0222(8) -0.0133(7) 0.0073(6) 0.0001(7)
C14B 0.0459(10) 0.0342(9) 0.0170(7) 0.0022(6) 0.0037(7) -0.0095(8)
C15A 0.0336(8) 0.0290(8) 0.0195(7) -0.0091(6) 0.0006(6) 0.0033(7)
C15B 0.0397(9) 0.0253(8) 0.0183(7) 0.0009(6) -0.0053(6) 0.0006(7)
C6B 0.0288(8) 0.0311(8) 0.0289(8) -0.0052(7) -0.0040(6) -0.0057(7)
C6A 0.0286(8) 0.0271(8) 0.0222(7) -0.0059(6) -0.0052(6) -0.0045(6)
C21A 0.0234(7) 0.0253(7) 0.0153(6) -0.0029(5) 0.0057(5) -0.0031(6)
C21B 0.0227(7) 0.0308(8) 0.0177(7) -0.0006(6) 0.0068(5) -0.0012(6)
C22A 0.0260(7) 0.0251(7) 0.0189(7) -0.0003(6) 0.0068(6) -0.0007(6)
C22B 0.0276(8) 0.0293(8) 0.0215(7) 0.0045(6) 0.0084(6) 0.0022(6)
C23A 0.0329(8) 0.0221(7) 0.0232(7) -0.0036(6) 0.0085(6) -0.0028(6)
C23B 0.0260(8) 0.0387(9) 0.0206(7) 0.0066(6) 0.0037(6) 0.0046(7)
C24A 0.0269(8) 0.0343(8) 0.0184(7) -0.0052(6) 0.0061(6) -0.0054(6)
C24B 0.0264(8) 0.0394(9) 0.0199(7) -0.0008(6) 0.0052(6) -0.0028(7)
C25A 0.0254(8) 0.0334(8) 0.0185(7) 0.0005(6) 0.0035(6) 0.0027(6)
C25B 0.0310(8) 0.0266(8) 0.0251(8) -0.0012(6) 0.0070(6) 0.0007(6)
C26A 0.0284(8) 0.0245(7) 0.0195(7) -0.0006(6) 0.0081(6) 0.0008(6)
C26B 0.0239(7) 0.0316(8) 0.0203(7) 0.0031(6) 0.0061(6) 0.0032(6)
C27A 0.0338(9) 0.0319(9) 0.0276(8) 0.0013(7) 0.0021(7) 0.0039(7)
C27B 0.0527(11) 0.0302(9) 0.0343(9) 0.0045(7) 0.0085(8) 0.0056(8)
C28A 0.0367(9) 0.0462(10) 0.0271(8) -0.0112(7) 0.0004(7) -0.0059(8)
C28B 0.0406(10) 0.0555(12) 0.0320(9) -0.0085(8) -0.0019(8) -0.0078(9)
C29A 0.0510(11) 0.0269(8) 0.0323(9) -0.0006(7) 0.0020(8) 0.0048(8)
C29B 0.0336(9) 0.0406(10) 0.0287(8) 0.0032(7) 0.0013(7) 0.0109(7)
N2A 0.0228(6) 0.0217(6) 0.0210(6) -0.0014(5) -0.0005(5) -0.0042(5)
N2B 0.0199(6) 0.0266(7) 0.0276(7) -0.0012(5) 0.0003(5) -0.0033(5)
N1A 0.0225(6) 0.0243(6) 0.0200(6) -0.0027(5) 0.0046(5) -0.0033(5)
N1B 0.0225(6) 0.0330(7) 0.0222(6) -0.0014(5) 0.0059(5) -0.0034(5)
O1A 0.0355(7) 0.0659(9) 0.0372(7) -0.0079(7) -0.0119(6) 0.0122(7)
O1B 0.0401(7) 0.0256(6) 0.0489(7) -0.0094(5) 0.0081(6) -0.0094(5)
O2A 0.0394(7) 0.0302(7) 0.0461(7) -0.0110(5) 0.0093(6) -0.0093(5)
O2B 0.0305(6) 0.0467(7) 0.0359(7) -0.0013(6) -0.0095(5) 0.0059(5)
Mn1B 0.02018(12) 0.02004(12) 0.01523(11) -0.00043(8) 0.00117(8) -0.00189(8)
Mn1A 0.02001(12) 0.02476(12) 0.01543(11) -0.00521(8) 0.00187(8) -0.00246(8)

loop_
_atom_type_symbol
_atom_type_description
_atom_type_scat_dispersion_real
_atom_type_scat_dispersion_imag
_atom_type_scat_source
C C 0.0033 0.0016 'International Tables Vol C Tables 4.2.6.8 and 6.1.1.4'
H H 0 0 'International Tables Vol C Tables 4.2.6.8 and 6.1.1.4'
N N 0.0061 0.0033 'International Tables Vol C Tables 4.2.6.8 and 6.1.1.4'
O O 0.0106 0.006 'International Tables Vol C Tables 4.2.6.8 and 6.1.1.4'
Mn Mn 0.3368 0.7283 'International Tables Vol C Tables 4.2.6.8 and 6.1.1.4'

loop_
_geom_angle_atom_site_label_1
_geom_angle_atom_site_label_2
_geom_angle_atom_site_label_3
_geom_angle
O1A C1A Mn1A 174.18(14)
O1B C1B Mn1B 176.79(14)
O2A C2A Mn1A 176.37(14)
O2B C2B Mn1B 174.26(14)
N1A C3A N2A 103.07(12)
N1A C3A Mn1A 137.97(11)
N2A C3A Mn1A 118.87(10)
N1B C3B N2B 103.11(12)
N1B C3B Mn1B 138.24(11)
N2B C3B Mn1B 118.64(10)
C4A C5A N2A 106.53(13)
C4A C5A H5A 126.7
N2A C5A H5A 126.7
C4B C5B N2B 106.19(14)
C4B C5B H5B 126.9
N2B C5B H5B 126.9
C5A C4A N1A 106.88(14)
C5A C4A H4A 126.6
N1A C4A H4A 126.6
C5B C4B N1B 107.39(15)
C5B C4B H4B 126.3
N1B C4B H4B 126.3
C12A C11A C15A 108.18(14)
C12A C11A C6A 125.90(14)
C15A C11A C6A 125.10(14)
C12A C11A Mn1A 71.28(8)
C15A C11A Mn1A 71.04(8)
C6A C11A Mn1A 115.37(10)
C12B C11B C15B 108.39(14)
C12B C11B C6B 125.50(14)
C15B C11B C6B 125.27(15)
C12B C11B Mn1B 71.34(9)
C15B C11B Mn1B 71.28(9)
C6B C11B Mn1B 115.05(10)
C11A C12A C13A 107.77(15)
C11A C12A Mn1A 69.99(8)
C13A C12A Mn1A 70.89(9)
C11A C12A H12A 126.1
C13A C12A H12A 126.1
Mn1A C12A H12A 124.6
C11B C12B C13B 107.52(14)
C11B C12B Mn1B 69.91(8)
C13B C12B Mn1B 70.97(9)
C11B C12B H12B 126.2
C13B C12B H12B 126.2
Mn1B C12B H12B 124.5
C14A C13A C12A 108.09(15)
C14A C13A Mn1A 70.71(9)
C12A C13A Mn1A 70.48(9)
C14A C13A H13A 126.0
C12A C13A H13A 126.0
Mn1A C13A H13A 124.5
C14B C13B C12B 108.37(15)
C14B C13B Mn1B 70.89(9)
C12B C13B Mn1B 70.41(9)
C14B C13B H13B 125.8
C12B C13B H13B 125.8
Mn1B C13B H13B 124.5
C13A C14A C15A 108.48(15)
C13A C14A Mn1A 71.09(9)
C15A C14A Mn1A 70.45(9)
C13A C14A H14A 125.8
C15A C14A H14A 125.8
Mn1A C14A H14A 124.3
C13B C14B C15B 108.08(15)
C13B C14B Mn1B 70.87(9)
C15B C14B Mn1B 70.34(9)
C13B C14B H14B 126.0
C15B C14B H14B 126.0
Mn1B C14B H14B 124.4
C11A C15A C14A 107.47(15)
C11A C15A Mn1A 70.11(8)
C14A C15A Mn1A 70.83(9)
C11A C15A H15A 126.3
C14A C15A H15A 126.3
Mn1A C15A H15A 124.4
C11B C15B C14B 107.63(15)
C11B C15B Mn1B 69.94(8)
C14B C15B Mn1B 71.00(9)
C11B C15B H15B 126.2
C14B C15B H15B 126.2
Mn1B C15B H15B 124.5
N2B C6B C11B 107.06(12)
N2B C6B H6C 110.3
C11B C6B H6C 110.3
N2B C6B H6D 110.3
C11B C6B H6D 110.3
H6C C6B H6D 108.6
N2A C6A C11A 106.86(11)
N2A C6A H6A 110.3
C11A C6A H6A 110.3
N2A C6A H6B 110.3
C11A C6A H6B 110.3
H6A C6A H6B 108.6
C26A C21A C22A 122.04(14)
C26A C21A N1A 118.68(13)
C22A C21A N1A 119.26(13)
C26B C21B C22B 121.77(14)
C26B C21B N1B 118.63(14)
C22B C21B N1B 119.36(14)
C23A C22A C21A 117.67(14)
C23A C22A C27A 120.46(14)
C21A C22A C27A 121.87(14)
C23B C22B C21B 117.84(15)
C23B C22B C27B 120.12(15)
C21B C22B C27B 122.04(15)
C24A C23A C22A 122.15(14)
C24A C23A H23A 118.9
C22A C23A H23A 118.9
C22B C23B C24B 122.18(15)
C22B C23B H23B 118.9
C24B C23B H23B 118.9
C23A C24A C25A 118.35(14)
C23A C24A C28A 121.00(15)
C25A C24A C28A 120.64(15)
C25B C24B C23B 118.09(15)
C25B C24B C28B 121.24(16)
C23B C24B C28B 120.67(16)
C24A C25A C26A 121.83(15)
C24A C25A H25A 119.1
C26A C25A H25A 119.1
C24B C25B C26B 121.96(15)
C24B C25B H25B 119.0
C26B C25B H25B 119.0
C25A C26A C21A 117.86(14)
C25A C26A C29A 120.30(15)
C21A C26A C29A 121.82(14)
C25B C26B C21B 118.10(14)
C25B C26B C29B 120.04(15)
C21B C26B C29B 121.85(15)
C22A C27A H27A 109.5
C22A C27A H27B 109.5
H27A C27A H27B 109.5
C22A C27A H27C 109.5
H27A C27A H27C 109.5
H27B C27A H27C 109.5
C22B C27B H27D 109.5
C22B C27B H27E 109.5
H27D C27B H27E 109.5
C22B C27B H27F 109.5
H27D C27B H27F 109.5
H27E C27B H27F 109.5
C24A C28A H28D 109.5
C24A C28A H28E 109.5
H28D C28A H28E 109.5
C24A C28A H28F 109.5
H28D C28A H28F 109.5
H28E C28A H28F 109.5
C24B C28B H28A 109.5
C24B C28B H28B 109.5
H28A C28B H28B 109.5
C24B C28B H28C 109.5
H28A C28B H28C 109.5
H28B C28B H28C 109.5
C26A C29A H29A 109.5
C26A C29A H29B 109.5
H29A C29A H29B 109.5
C26A C29A H29C 109.5
H29A C29A H29C 109.5
H29B C29A H29C 109.5
C26B C29B H29D 109.5
C26B C29B H29E 109.5
H29D C29B H29E 109.5
C26B C29B H29F 109.5
H29D C29B H29F 109.5
H29E C29B H29F 109.5
C3A N2A C5A 112.11(12)
C3A N2A C6A 120.01(12)
C5A N2A C6A 127.84(13)
C3B N2B C5B 112.29(13)
C3B N2B C6B 120.15(13)
C5B N2B C6B 127.54(13)
C3A N1A C4A 111.40(13)
C3A N1A C21A 124.99(12)
C4A N1A C21A 123.59(12)
C3B N1B C4B 111.02(13)
C3B N1B C21B 126.79(13)
C4B N1B C21B 122.12(13)
C2B Mn1B C1B 92.06(7)
C2B Mn1B C3B 98.78(7)
C1B Mn1B C3B 95.77(6)
C2B Mn1B C11B 134.23(7)
C1B Mn1B C11B 133.71(7)
C3B Mn1B C11B 79.10(6)
C2B Mn1B C15B 156.84(7)
C1B Mn1B C15B 99.38(7)
C3B Mn1B C15B 100.01(6)
C11B Mn1B C15B 38.78(6)
C2B Mn1B C12B 98.73(7)
C1B Mn1B C12B 159.61(7)
C3B Mn1B C12B 99.59(6)
C11B Mn1B C12B 38.75(6)
C15B Mn1B C12B 64.83(6)
C2B Mn1B C13B 92.42(7)
C1B Mn1B C13B 124.17(7)
C3B Mn1B C13B 138.12(6)
C11B Mn1B C13B 64.69(6)
C15B Mn1B C13B 64.50(7)
C12B Mn1B C13B 38.62(6)
C2B Mn1B C14B 120.68(7)
C1B Mn1B C14B 95.03(7)
C3B Mn1B C14B 138.54(6)
C11B Mn1B C14B 64.78(6)
C15B Mn1B C14B 38.66(7)
C12B Mn1B C14B 64.58(6)
C13B Mn1B C14B 38.24(7)
C1A Mn1A C2A 93.14(7)
C1A Mn1A C3A 99.10(7)
C2A Mn1A C3A 95.86(6)
C1A Mn1A C11A 131.84(7)
C2A Mn1A C11A 135.03(7)
C3A Mn1A C11A 78.79(6)
C1A Mn1A C15A 96.74(7)
C2A Mn1A C15A 159.26(7)
C3A Mn1A C15A 100.51(6)
C11A Mn1A C15A 38.85(6)
C1A Mn1A C12A 156.50(7)
C2A Mn1A C12A 100.28(7)
C3A Mn1A C12A 98.63(6)
C11A Mn1A C12A 38.73(6)
C15A Mn1A C12A 64.84(6)
C1A Mn1A C14A 92.05(7)
C2A Mn1A C14A 122.96(7)
C3A Mn1A C14A 138.98(6)
C11A Mn1A C14A 64.80(6)
C15A Mn1A C14A 38.71(6)
C12A Mn1A C14A 64.46(7)
C1A Mn1A C13A 121.57(7)
C2A Mn1A C13A 94.68(7)
C3A Mn1A C13A 137.22(6)
C11A Mn1A C13A 64.79(6)
C15A Mn1A C13A 64.62(7)
C12A Mn1A C13A 38.63(7)
C14A Mn1A C13A 38.21(7)

loop_
_geom_bond_atom_site_label_1
_geom_bond_atom_site_label_2
_geom_bond_distance
C1A O1A 1.166(2)
C1A Mn1A 1.7692(17)
C1B O1B 1.162(2)
C1B Mn1B 1.7680(16)
C2A O2A 1.163(2)
C2A Mn1A 1.7734(16)
C2B O2B 1.164(2)
C2B Mn1B 1.7631(16)
C3A N1A 1.3634(19)
C3A N2A 1.3686(18)
C3A Mn1A 1.9639(15)
C3B N1B 1.3657(19)
C3B N2B 1.3669(19)
C3B Mn1B 1.9628(15)
C5A C4A 1.341(2)
C5A N2A 1.382(2)
C5A H5A 0.9300
C5B C4B 1.339(3)
C5B N2B 1.380(2)
C5B H5B 0.9300
C4A N1A 1.395(2)
C4A H4A 0.9300
C4B N1B 1.391(2)
C4B H4B 0.9300
C11A C12A 1.416(2)
C11A C15A 1.419(2)
C11A C6A 1.500(2)
C11A Mn1A 2.1267(14)
C11B C12B 1.416(2)
C11B C15B 1.416(2)
C11B C6B 1.502(2)
C11B Mn1B 2.1245(14)
C12A C13A 1.420(2)
C12A Mn1A 2.1436(15)
C12A H12A 0.9300
C12B C13B 1.420(2)
C12B Mn1B 2.1432(15)
C12B H12B 0.9300
C13A C14A 1.405(3)
C13A Mn1A 2.1490(16)
C13A H13A 0.9300
C13B C14B 1.409(3)
C13B Mn1B 2.1506(16)
C13B H13B 0.9300
C14A C15A 1.420(2)
C14A Mn1A 2.1440(15)
C14A H14A 0.9300
C14B C15B 1.421(2)
C14B Mn1B 2.1508(15)
C14B H14B 0.9300
C15A Mn1A 2.1390(15)
C15A H15A 0.9300
C15B Mn1B 2.1422(15)
C15B H15B 0.9300
C6B N2B 1.466(2)
C6B H6C 0.9700
C6B H6D 0.9700
C6A N2A 1.4663(19)
C6A H6A 0.9700
C6A H6B 0.9700
C21A C26A 1.395(2)
C21A C22A 1.397(2)
C21A N1A 1.4413(18)
C21B C26B 1.394(2)
C21B C22B 1.398(2)
C21B N1B 1.440(2)
C22A C23A 1.391(2)
C22A C27A 1.505(2)
C22B C23B 1.391(2)
C22B C27B 1.506(2)
C23A C24A 1.387(2)
C23A H23A 0.9300
C23B C24B 1.391(2)
C23B H23B 0.9300
C24A C25A 1.390(2)
C24A C28A 1.509(2)
C24B C25B 1.391(2)
C24B C28B 1.506(2)
C25A C26A 1.393(2)
C25A H25A 0.9300
C25B C26B 1.392(2)
C25B H25B 0.9300
C26A C29A 1.505(2)
C26B C29B 1.509(2)
C27A H27A 0.9600
C27A H27B 0.9600
C27A H27C 0.9600
C27B H27D 0.9600
C27B H27E 0.9600
C27B H27F 0.9600
C28A H28D 0.9600
C28A H28E 0.9600
C28A H28F 0.9600
C28B H28A 0.9600
C28B H28B 0.9600
C28B H28C 0.9600
C29A H29A 0.9600
C29A H29B 0.9600
C29A H29C 0.9600
C29B H29D 0.9600
C29B H29E 0.9600
C29B H29F 0.9600

loop_
_geom_hbond_atom_site_label_D
_geom_hbond_atom_site_label_H
_geom_hbond_atom_site_label_A
_geom_hbond_distance_DH
_geom_hbond_distance_HA
_geom_hbond_distance_DA
_geom_hbond_angle_DHA
_geom_hbond_site_symmetry_A
C6A H6A O1B 0.97 2.51 3.2906(19) 137.9 3_666
